data_2108488
loop_
_publ_author_name
'Zong, Shuyi'
'Wang, Jingkang'
'Wu, Hao'
'Liu, Qi'
'Hao, Yunhui'
'Huang, Xin'
'Wu, Dehui'
'Zhou, Guanchen'
'Hao, Hongxun'

_publ_section_title
;
 Insight into the role of pre-assembly and desolvation in crystal
 nucleation: a case of <i>p</i>-nitrobenzoic acid
;
_journal_coeditor_code BM5112SUP1
_journal_issue 5
_journal_name_full 'Acta Crystallographica Section B'
_journal_page_first
;
;
_journal_paper_doi 10.1107/S2052520619009478
_journal_volume 75
_journal_year 2019
_chemical_formula_moiety 'C7 H5 N O4, C5 H9 N O'
_chemical_formula_sum 'C12 H14 N2 O5'
_chemical_formula_weight 266.25
_space_group_crystal_system triclinic
_space_group_IT_number 2
_space_group_name_Hall '-P 1'
_space_group_name_H-M_alt 'P -1'
_symmetry_space_group_name_Hall '-P 1'
_symmetry_space_group_name_H-M 'P -1'
_atom_sites_solution_hydrogens mixed
_atom_sites_solution_primary dual
_audit_creation_date 2018-12-10
_audit_creation_method
;
Olex2 1.2
(compiled 2018.05.29 svn.r3508 for OlexSys, GUI svn.r5506)
;
_cell_angle_alpha 98.844(4)
_cell_angle_beta 102.693(4)
_cell_angle_gamma 100.077(5)
_cell_formula_units_Z 2
_cell_length_a 7.1402(4)
_cell_length_b 7.5689(4)
_cell_length_c 11.9955(5)
_cell_measurement_reflns_used 5818
_cell_measurement_temperature 160.00(10)
_cell_measurement_theta_max 75.4590
_cell_measurement_theta_min 3.8370
_cell_volume 610.09(6)
_computing_cell_refinement 'CrysAlisPro 1.171.39.45g (Rigaku OD, 2018)'
_computing_data_collection 'CrysAlisPro 1.171.39.45g (Rigaku OD, 2018)'
_computing_data_reduction 'CrysAlisPro 1.171.39.45g (Rigaku OD, 2018)'
_computing_molecular_graphics 'Olex2 (Dolomanov et al., 2009)'
_computing_publication_material 'Olex2 (Dolomanov et al., 2009)'
_computing_structure_refinement 'ShelXL (Sheldrick, 2015)'
_computing_structure_solution 'ShelXT (Sheldrick, 2015)'
_diffrn_ambient_environment N~2~
_diffrn_ambient_temperature 160.00(10)
_diffrn_detector 'CCD plate'
_diffrn_detector_type HyPix
_diffrn_measured_fraction_theta_full 0.996
_diffrn_measured_fraction_theta_max 0.957
_diffrn_measurement_details
;
List of Runs (angles in degrees, time in seconds):

  # Type    Start    End  Width  t~exp~   \w     \q     \k     \f   Frames
--------------------------------------------------------------------------
  1  \w   -119.00 -51.00   0.50    0.05    --  -46.62-167.00-156.00  136
  2  \w    -90.00 -14.00   0.50    0.05    --  -46.62 115.00  78.00  152
  3  \w   -123.00 -39.00   0.50    0.05    --  -46.62 167.00-136.00  168
  4  \w      8.00  90.00   0.50    0.05    --   46.62-115.00 -11.00  164
  5  \w     45.00 120.00   0.50    0.05    --   46.62 167.00-136.00  150
  6  \w   -158.00 -51.00   0.50    0.05    -- -100.00-167.00-156.00  214
  7  \w   -173.00 -85.00   0.50    0.05    -- -100.00-115.00 -11.00  176
  8  \w     35.00 146.00   0.50    0.05    --  107.75-167.00-156.00  222
  9  \w     35.00 113.00   0.50    0.05    --  107.75-115.00 -11.00  156
 10  \w     79.00 178.00   0.50    0.05    --  107.75 115.00  78.00  198
 11  \w   -120.00 -32.00   0.50    0.05    --  -46.62 -37.00 -60.00  176
 12  \w    -29.00  62.00   0.50    0.05    --   46.62 -19.00-180.00  182
 13  \w     23.00 120.00   0.50    0.05    --   46.62  77.00 150.00  194
 14  \w     33.00 123.00   0.50    0.05    --   46.62-167.00-156.00  180
 15  \w   -172.00 -85.00   0.50    0.05    -- -100.00 -45.00  60.00  174
 16  \w   -117.00 -27.00   0.50    0.05    -- -100.00  61.00 -60.00  180
 17  \w   -112.00 -27.00   0.50    0.05    -- -100.00 115.00  78.00  170
 18  \w   -175.00 -84.00   0.50    0.05    -- -100.00 -30.00 -60.00  182
 19  \w     93.00 178.00   0.50    0.05    --  107.75  45.00-180.00  170
 20  \w     35.00 122.00   0.50    0.05    --  107.75 -45.00 -60.00  174
 21  \w     35.00 109.00   0.50    0.05    --  107.75 -94.00-150.00  148
 22  \w     92.00 178.00   0.50    0.05    --  107.75  30.00  60.00  172
 23  \w     93.00 178.00   0.50    0.05    --  107.75  45.00 150.00  170
 24  \w     35.00 122.00   0.50    0.05    --  107.75 -45.00 120.00  174
 25  \w     35.00 122.00   0.50    0.05    --  107.75 -45.00-180.00  174
 26  \w     35.00 109.00   0.50    0.05    --  107.75 -94.00  60.00  148
 27  \w   -119.00 -68.00   0.50    0.05    --  -46.62 -57.00  90.00  102
 28  \w   -120.00 -32.00   0.50    0.05    --  -46.62 -37.00 120.00  176
 29  \w   -119.00 -23.00   0.50    0.05    --  -46.62 -77.00  60.00  192
 30  \w     23.00 120.00   0.50    0.05    --   46.62  77.00-150.00  194
 31  \w     23.00 120.00   0.50    0.05    --   46.62  77.00 -30.00  194
 32  \w     31.00 120.00   0.50    0.05    --   46.62  57.00 -90.00  178
;
_diffrn_measurement_device 'four-circle diffractometer'
_diffrn_measurement_device_type 'ROD, Synergy Custom system, HyPix'
_diffrn_measurement_method '\w scans'
_diffrn_orient_matrix_type 'CrysAlisPro convention (1999,Acta A55,543-557)'
_diffrn_orient_matrix_UB_11 -0.1145547000
_diffrn_orient_matrix_UB_12 -0.1424579000
_diffrn_orient_matrix_UB_13 -0.1108937000
_diffrn_orient_matrix_UB_21 0.1151038000
_diffrn_orient_matrix_UB_22 0.1053561000
_diffrn_orient_matrix_UB_23 -0.0727708000
_diffrn_orient_matrix_UB_31 0.1579498000
_diffrn_orient_matrix_UB_32 -0.1145614000
_diffrn_orient_matrix_UB_33 0.0214579000
_diffrn_radiation_monochromator mirror
_diffrn_radiation_probe x-ray
_diffrn_radiation_type CuK\a
_diffrn_radiation_wavelength 1.54184
_diffrn_reflns_av_R_equivalents 0.0248
_diffrn_reflns_av_unetI/netI 0.0201
_diffrn_reflns_Laue_measured_fraction_full 0.996
_diffrn_reflns_Laue_measured_fraction_max 0.957
_diffrn_reflns_limit_h_max 9
_diffrn_reflns_limit_h_min -8
_diffrn_reflns_limit_k_max 9
_diffrn_reflns_limit_k_min -9
_diffrn_reflns_limit_l_max 15
_diffrn_reflns_limit_l_min -14
_diffrn_reflns_number 11217
_diffrn_reflns_point_group_measured_fraction_full 0.996
_diffrn_reflns_point_group_measured_fraction_max 0.957
_diffrn_reflns_theta_full 67.684
_diffrn_reflns_theta_max 76.516
_diffrn_reflns_theta_min 3.855
_diffrn_source 'Rotating-anode X-ray tube'
_diffrn_source_type 'Rigaku (Cu) X-ray Source'
_exptl_absorpt_coefficient_mu 0.968
_exptl_absorpt_correction_T_max 1.00000
_exptl_absorpt_correction_T_min 0.84243
_exptl_absorpt_correction_type multi-scan
_exptl_absorpt_process_details
;
CrysAlisPro 1.171.39.45g (Rigaku Oxford Diffraction, 2018)
Empirical absorption correction using spherical harmonics,
 implemented in SCALE3 ABSPACK scaling algorithm.
;
_exptl_crystal_colour colourless
_exptl_crystal_colour_primary colourless
_exptl_crystal_density_diffrn 1.449
_exptl_crystal_description block
_exptl_crystal_F_000 280
_exptl_crystal_size_max 0.12
_exptl_crystal_size_mid 0.1
_exptl_crystal_size_min 0.1
_refine_diff_density_max 0.205
_refine_diff_density_min -0.287
_refine_diff_density_rms 0.054
_refine_ls_extinction_method none
_refine_ls_goodness_of_fit_ref 1.131
_refine_ls_hydrogen_treatment mixed
_refine_ls_matrix_type full
_refine_ls_number_parameters 177
_refine_ls_number_reflns 2448
_refine_ls_number_restraints 0
_refine_ls_restrained_S_all 1.131
_refine_ls_R_factor_all 0.0499
_refine_ls_R_factor_gt 0.0410
_refine_ls_shift/su_max 0.000
_refine_ls_shift/su_mean 0.000
_refine_ls_structure_factor_coef Fsqd
_refine_ls_weighting_details 'w=1/[\s^2^(Fo^2^)+(0.0624P)^2^+0.2009P] where P=(Fo^2^+2Fc^2^)/3'
_refine_ls_weighting_scheme calc
_refine_ls_wR_factor_gt 0.1123
_refine_ls_wR_factor_ref 0.1271
_reflns_Friedel_coverage 0.000
_reflns_number_gt 2064
_reflns_number_total 2448
_reflns_threshold_expression 'I > 2\s(I)'
_cod_data_source_file bm5112sup1.cif
_cod_data_source_block I.NMP
_cod_database_code 2108488
_shelx_shelxl_version_number 2018/3
_shelx_space_group_comment
;
The symmetry employed for this shelxl refinement is uniquely defined
by the following loop, which should always be used as a source of
symmetry information in preference to the above space-group names.
They are only intended as comments.
;
_shelx_estimated_absorpt_t_max 0.909
_shelx_estimated_absorpt_t_min 0.893
_reflns_odcompleteness_completeness 99.91
_reflns_odcompleteness_iscentric 1
_reflns_odcompleteness_theta 66.97
_olex2_refinement_description
;
1. Fixed Uiso
 At 1.2 times of:
  All C(H) groups, All C(H,H) groups
 At 1.5 times of:
  All C(H,H,H) groups
2.a Secondary CH2 refined with riding coordinates:
 C9(H9A,H9B), C11(H11A,H11B), C10(H10A,H10B)
2.b Aromatic/amide H refined with riding coordinates:
 C5(H5), C6(H6), C3(H3), C2(H2)
2.c Idealised Me refined as rotating group:
 C12(H12A,H12B,H12C)
;
_olex2_submission_special_instructions 'No special instructions were received'
_oxdiff_exptl_absorpt_empirical_details
;
Empirical correction (ABSPACK) includes:
- Absorption correction using spherical harmonics
- Frame scaling
;
_oxdiff_exptl_absorpt_empirical_full_max 2.966
_oxdiff_exptl_absorpt_empirical_full_min 0.536

loop_
_space_group_symop_operation_xyz
'x, y, z'
'-x, -y, -z'

loop_
_atom_site_label
_atom_site_type_symbol
_atom_site_fract_x
_atom_site_fract_y
_atom_site_fract_z
_atom_site_U_iso_or_equiv
_atom_site_adp_type
_atom_site_occupancy
_atom_site_site_symmetry_order
_atom_site_calc_flag
_atom_site_refinement_flags_posn
O4 O 0.89179(16) 0.81117(16) 0.35070(10) 0.0338(3) Uani 1 1 d .
O5 O 1.08380(16) 0.78959(16) 0.19079(9) 0.0352(3) Uani 1 1 d .
O3 O 0.65788(18) 0.57368(17) 0.24163(10) 0.0417(3) Uani 1 1 d .
O1 O 0.35773(18) 0.90870(18) 0.75873(10) 0.0420(3) Uani 1 1 d .
O2 O 0.10703(18) 0.71675(19) 0.63993(11) 0.0450(3) Uani 1 1 d .
N2 N 1.08326(19) 0.74569(18) -0.00152(11) 0.0297(3) Uani 1 1 d .
N1 N 0.27840(19) 0.80117(19) 0.66573(11) 0.0309(3) Uani 1 1 d .
C4 C 0.6094(2) 0.72619(19) 0.41840(12) 0.0237(3) Uani 1 1 d .
C5 C 0.6967(2) 0.84473(19) 0.52520(13) 0.0251(3) Uani 1 1 d .
H5 H 0.827016 0.907099 0.541556 0.030 Uiso 1 1 calc R
C6 C 0.5887(2) 0.8697(2) 0.60733(13) 0.0267(3) Uani 1 1 d .
H6 H 0.645023 0.948479 0.679115 0.032 Uiso 1 1 calc R
C8 C 0.9980(2) 0.7707(2) 0.08601(13) 0.0271(3) Uani 1 1 d .
C7 C 0.7209(2) 0.6949(2) 0.32755(13) 0.0266(3) Uani 1 1 d .
C3 C 0.4142(2) 0.6325(2) 0.39349(13) 0.0273(3) Uani 1 1 d .
H3 H 0.357223 0.553169 0.321979 0.033 Uiso 1 1 calc R
C1 C 0.3950(2) 0.77447(19) 0.57980(13) 0.0251(3) Uani 1 1 d .
C2 C 0.3042(2) 0.6565(2) 0.47406(13) 0.0274(3) Uani 1 1 d .
H2 H 0.173480 0.595217 0.457705 0.033 Uiso 1 1 calc R
C9 C 0.7858(2) 0.7738(2) 0.03838(14) 0.0307(4) Uani 1 1 d .
H9A H 0.756883 0.887640 0.072222 0.037 Uiso 1 1 calc R
H9B H 0.700156 0.672558 0.055318 0.037 Uiso 1 1 calc R
C11 C 0.9508(2) 0.7197(2) -0.11660(14) 0.0360(4) Uani 1 1 d .
H11A H 0.931850 0.595779 -0.159682 0.043 Uiso 1 1 calc R
H11B H 1.001794 0.805027 -0.160926 0.043 Uiso 1 1 calc R
C10 C 0.7576(2) 0.7566(3) -0.09220(14) 0.0371(4) Uani 1 1 d .
H10A H 0.731705 0.868808 -0.115765 0.045 Uiso 1 1 calc R
H10B H 0.648396 0.656353 -0.134257 0.045 Uiso 1 1 calc R
C12 C 1.2886(2) 0.7380(2) 0.01427(16) 0.0381(4) Uani 1 1 d .
H12A H 1.361957 0.852709 0.006849 0.057 Uiso 1 1 calc GR
H12B H 1.300892 0.641465 -0.043958 0.057 Uiso 1 1 calc GR
H12C H 1.338955 0.714616 0.090376 0.057 Uiso 1 1 calc GR
H4 H 0.952(4) 0.789(3) 0.290(2) 0.075(8) Uiso 1 1 d .

loop_
_atom_site_aniso_label
_atom_site_aniso_U_11
_atom_site_aniso_U_22
_atom_site_aniso_U_33
_atom_site_aniso_U_23
_atom_site_aniso_U_13
_atom_site_aniso_U_12
O4 0.0275(6) 0.0430(7) 0.0253(6) -0.0001(5) 0.0086(5) -0.0034(5)
O5 0.0257(6) 0.0524(7) 0.0240(6) 0.0044(5) 0.0051(4) 0.0036(5)
O3 0.0445(7) 0.0413(7) 0.0317(6) -0.0075(5) 0.0169(5) -0.0070(5)
O1 0.0419(7) 0.0541(8) 0.0284(6) -0.0029(5) 0.0112(5) 0.0127(6)
O2 0.0306(6) 0.0633(8) 0.0399(7) 0.0052(6) 0.0153(5) 0.0035(6)
N2 0.0256(7) 0.0353(7) 0.0264(7) 0.0013(5) 0.0086(5) 0.0036(5)
N1 0.0309(7) 0.0385(7) 0.0259(7) 0.0071(6) 0.0095(6) 0.0104(6)
C4 0.0249(7) 0.0237(7) 0.0214(7) 0.0046(6) 0.0040(6) 0.0050(6)
C5 0.0229(7) 0.0255(7) 0.0236(7) 0.0030(6) 0.0031(6) 0.0018(6)
C6 0.0286(8) 0.0278(7) 0.0194(7) 0.0010(6) 0.0021(6) 0.0035(6)
C8 0.0258(8) 0.0282(7) 0.0248(7) 0.0025(6) 0.0074(6) 0.0009(6)
C7 0.0275(8) 0.0280(7) 0.0219(7) 0.0037(6) 0.0050(6) 0.0026(6)
C3 0.0280(8) 0.0278(7) 0.0210(7) 0.0010(6) 0.0025(6) 0.0009(6)
C1 0.0263(8) 0.0279(7) 0.0236(7) 0.0075(6) 0.0065(6) 0.0097(6)
C2 0.0224(7) 0.0300(8) 0.0271(8) 0.0049(6) 0.0043(6) 0.0016(6)
C9 0.0251(8) 0.0343(8) 0.0317(8) 0.0042(6) 0.0081(6) 0.0051(6)
C11 0.0378(9) 0.0432(9) 0.0236(8) 0.0003(7) 0.0076(7) 0.0053(7)
C10 0.0290(8) 0.0472(10) 0.0286(8) 0.0029(7) 0.0017(7) 0.0023(7)
C12 0.0290(8) 0.0430(9) 0.0455(10) 0.0065(8) 0.0150(7) 0.0107(7)

loop_
_atom_type_symbol
_atom_type_description
_atom_type_scat_dispersion_real
_atom_type_scat_dispersion_imag
_atom_type_scat_source
C C 0.0181 0.0091 'International Tables Vol C Tables 4.2.6.8 and 6.1.1.4'
H H 0.0000 0.0000 'International Tables Vol C Tables 4.2.6.8 and 6.1.1.4'
N N 0.0311 0.0180 'International Tables Vol C Tables 4.2.6.8 and 6.1.1.4'
O O 0.0492 0.0322 'International Tables Vol C Tables 4.2.6.8 and 6.1.1.4'

loop_
_geom_angle_atom_site_label_1
_geom_angle_atom_site_label_2
_geom_angle_atom_site_label_3
_geom_angle
C7 O4 H4 110.0(16)
C8 N2 C11 114.25(13)
C8 N2 C12 123.67(14)
C12 N2 C11 122.04(13)
O1 N1 C1 118.14(13)
O2 N1 O1 123.65(13)
O2 N1 C1 118.20(13)
C5 C4 C7 121.48(13)
C5 C4 C3 120.30(14)
C3 C4 C7 118.21(13)
C4 C5 H5 120.1
C6 C5 C4 119.80(13)
C6 C5 H5 120.1
C5 C6 H6 120.8
C1 C6 C5 118.42(13)
C1 C6 H6 120.8
O5 C8 N2 124.38(14)
O5 C8 C9 126.16(14)
N2 C8 C9 109.45(13)
O4 C7 C4 113.55(13)
O3 C7 O4 124.08(14)
O3 C7 C4 122.37(13)
C4 C3 H3 119.7
C2 C3 C4 120.65(14)
C2 C3 H3 119.7
C6 C1 N1 118.92(13)
C2 C1 N1 118.09(13)
C2 C1 C6 122.98(14)
C3 C2 C1 117.84(14)
C3 C2 H2 121.1
C1 C2 H2 121.1
C8 C9 H9A 110.6
C8 C9 H9B 110.6
C8 C9 C10 105.53(13)
H9A C9 H9B 108.8
C10 C9 H9A 110.6
C10 C9 H9B 110.6
N2 C11 H11A 110.9
N2 C11 H11B 110.9
N2 C11 C10 104.40(13)
H11A C11 H11B 108.9
C10 C11 H11A 110.9
C10 C11 H11B 110.9
C9 C10 C11 105.65(13)
C9 C10 H10A 110.6
C9 C10 H10B 110.6
C11 C10 H10A 110.6
C11 C10 H10B 110.6
H10A C10 H10B 108.7
N2 C12 H12A 109.5
N2 C12 H12B 109.5
N2 C12 H12C 109.5
H12A C12 H12B 109.5
H12A C12 H12C 109.5
H12B C12 H12C 109.5

loop_
_geom_bond_atom_site_label_1
_geom_bond_atom_site_label_2
_geom_bond_distance
O4 C7 1.3190(18)
O4 H4 0.93(3)
O5 C8 1.2455(19)
O3 C7 1.2114(18)
O1 N1 1.2286(17)
O2 N1 1.2250(18)
N2 C8 1.330(2)
N2 C11 1.455(2)
N2 C12 1.449(2)
N1 C1 1.4728(19)
C4 C5 1.391(2)
C4 C7 1.499(2)
C4 C3 1.393(2)
C5 H5 0.9300
C5 C6 1.389(2)
C6 H6 0.9300
C6 C1 1.385(2)
C8 C9 1.503(2)
C3 H3 0.9300
C3 C2 1.383(2)
C1 C2 1.384(2)
C2 H2 0.9300
C9 H9A 0.9700
C9 H9B 0.9700
C9 C10 1.517(2)
C11 H11A 0.9700
C11 H11B 0.9700
C11 C10 1.534(2)
C10 H10A 0.9700
C10 H10B 0.9700
C12 H12A 0.9600
C12 H12B 0.9600
C12 H12C 0.9600

loop_
_geom_torsion_atom_site_label_1
_geom_torsion_atom_site_label_2
_geom_torsion_atom_site_label_3
_geom_torsion_atom_site_label_4
_geom_torsion
O5 C8 C9 C10 176.62(15)
O1 N1 C1 C6 0.5(2)
O1 N1 C1 C2 -178.58(14)
O2 N1 C1 C6 179.63(14)
O2 N1 C1 C2 0.5(2)
N2 C8 C9 C10 -2.87(17)
N2 C11 C10 C9 -8.39(18)
N1 C1 C2 C3 179.71(13)
C4 C5 C6 C1 0.0(2)
C4 C3 C2 C1 -0.6(2)
C5 C4 C7 O4 -10.9(2)
C5 C4 C7 O3 169.04(15)
C5 C4 C3 C2 0.3(2)
C5 C6 C1 N1 -179.41(13)
C5 C6 C1 C2 -0.3(2)
C6 C1 C2 C3 0.6(2)
C8 N2 C11 C10 7.22(18)
C8 C9 C10 C11 6.96(18)
C7 C4 C5 C6 -179.79(13)
C7 C4 C3 C2 -179.90(13)
C3 C4 C5 C6 0.0(2)
C3 C4 C7 O4 169.24(13)
C3 C4 C7 O3 -10.8(2)
C11 N2 C8 O5 177.65(15)
C11 N2 C8 C9 -2.85(18)
C12 N2 C8 O5 -0.2(2)
C12 N2 C8 C9 179.28(14)
C12 N2 C11 C10 -174.87(14)

_cod_database_fobs_code 2108488
